data_4512648
loop_
_publ_author_name
'Samarasekere, Pradeep'
'Wang, Xiqu'
'Kaveevivitchai, Watchareeya'
'Jacobson, Allan J.'

_publ_section_title
;
 Reactions of Rare Earth Hydrated Nitrates and Oxides with Formamide:
 Relevant to Recycling Rare Earth Metals
;
_journal_issue 3
_journal_name_full 'Crystal Growth &amp; Design'
_journal_page_first 1119
_journal_paper_doi 10.1021/cg501421u
_journal_volume 15
_journal_year 2015
_chemical_formula_sum 'C5 H9 Ho N2 O8'
_chemical_formula_weight 390.07
_chemical_name_systematic
;
 ?
;
_space_group_IT_number 5
_symmetry_cell_setting monoclinic
_symmetry_space_group_name_Hall 'C 2y'
_symmetry_space_group_name_H-M 'C 1 2 1'
_atom_sites_solution_hydrogens geom
_atom_sites_solution_primary direct
_atom_sites_solution_secondary difmap
_audit_creation_method SHELXL-97
_cell_angle_alpha 90.00
_cell_angle_beta 109.5100(10)
_cell_angle_gamma 90.00
_cell_formula_units_Z 2
_cell_length_a 11.2487(9)
_cell_length_b 7.1296(6)
_cell_length_c 6.5731(5)
_cell_measurement_temperature 293(2)
_cell_volume 496.89(7)
_computing_structure_refinement 'SHELXL-97 (Sheldrick, 1997)'
_diffrn_ambient_temperature 293(2)
_diffrn_measured_fraction_theta_full 0.994
_diffrn_measured_fraction_theta_max 0.948
_diffrn_measurement_device_type 'Bruker ApexII'
_diffrn_measurement_method 'narrow frame'
_diffrn_radiation_monochromator graphite
_diffrn_radiation_source 'fine-focus sealed tube'
_diffrn_radiation_type MoK\a
_diffrn_radiation_wavelength 0.71073
_diffrn_reflns_av_R_equivalents 0.0295
_diffrn_reflns_av_sigmaI/netI 0.0204
_diffrn_reflns_limit_h_max 14
_diffrn_reflns_limit_h_min -14
_diffrn_reflns_limit_k_max 9
_diffrn_reflns_limit_k_min -4
_diffrn_reflns_limit_l_max 8
_diffrn_reflns_limit_l_min -8
_diffrn_reflns_number 1642
_diffrn_reflns_theta_full 25.50
_diffrn_reflns_theta_max 28.95
_diffrn_reflns_theta_min 3.29
_exptl_absorpt_coefficient_mu 7.995
_exptl_absorpt_correction_T_max 0.5672
_exptl_absorpt_correction_T_min 0.1422
_exptl_absorpt_correction_type psi-scan
_exptl_absorpt_process_details 'Bruker XPREP 2008/2'
_exptl_crystal_colour Pink
_exptl_crystal_density_diffrn 2.607
_exptl_crystal_density_method 'not measured'
_exptl_crystal_description Rhomboid
_exptl_crystal_F_000 368
_exptl_crystal_size_max 0.40
_exptl_crystal_size_mid 0.30
_exptl_crystal_size_min 0.08
_refine_diff_density_max 0.508
_refine_diff_density_min -1.868
_refine_diff_density_rms 0.137
_refine_ls_abs_structure_details 'Flack H D (1983), Acta Cryst. A39, 876-881'
_refine_ls_abs_structure_Flack 0.00(2)
_refine_ls_extinction_method none
_refine_ls_goodness_of_fit_ref 1.097
_refine_ls_hydrogen_treatment mixed
_refine_ls_matrix_type full
_refine_ls_number_parameters 74
_refine_ls_number_reflns 1009
_refine_ls_number_restraints 1
_refine_ls_restrained_S_all 1.097
_refine_ls_R_factor_all 0.0152
_refine_ls_R_factor_gt 0.0152
_refine_ls_shift/su_max 0.000
_refine_ls_shift/su_mean 0.000
_refine_ls_structure_factor_coef Fsqd
_refine_ls_weighting_details 'calc w=1/[\s^2^(Fo^2^)+(0.0288P)^2^+0.0000P] where P=(Fo^2^+2Fc^2^)/3'
_refine_ls_weighting_scheme calc
_refine_ls_wR_factor_gt 0.0381
_refine_ls_wR_factor_ref 0.0381
_reflns_number_gt 1009
_reflns_number_total 1009
_reflns_threshold_expression >2sigma(I)
_cod_data_source_file cg501421u_si_001.cif
_cod_data_source_block 6Ho
_cod_depositor_comments
;
The following automatic conversions were performed:

'_symmetry_cell_setting' value 'Monoclinic' changed to 'monoclinic'
according to
/usr/data/users/saulius/crontab/automatic-downloads/rss-feeds/ACS/lib/dictionaries/cif_core.dic
dictionary named 'cif_core.dic' version 2.4.2 from 2011-04-26.

Automatic conversion script
Id: cif_fix_values 3008 2015-01-20 13:52:24Z robertas 

 Adding full bibliography for 4512639--4512651.cif.
;
_cod_original_sg_symbol_H-M C2
_cod_database_code 4512648

loop_
_symmetry_equiv_pos_as_xyz
'x, y, z'
'-x, y, -z'
'x+1/2, y+1/2, z'
'-x+1/2, y+1/2, -z'

loop_
_atom_site_label
_atom_site_type_symbol
_atom_site_fract_x
_atom_site_fract_y
_atom_site_fract_z
_atom_site_U_iso_or_equiv
_atom_site_adp_type
_atom_site_occupancy
_atom_site_symmetry_multiplicity
_atom_site_calc_flag
_atom_site_refinement_flags
Ho1 Ho 0.0000 -0.0953 0.0000 0.01151(7) Uani 1 2 d S
O1 O 0.1091(4) 0.1220(6) 0.2661(7) 0.0319(8) Uani 1 1 d .
O3 O -0.0075(3) -0.2407(6) -0.3353(5) 0.0224(7) Uani 1 1 d .
O4 O 0.1706(3) -0.2930(6) 0.1145(6) 0.0298(9) Uani 1 1 d .
O6 O 0.1537(4) 0.0642(7) -0.1178(6) 0.0341(9) Uani 1 1 d .
N1 N 0.1534(6) 0.393(3) 0.4639(9) 0.056(2) Uani 1 1 d .
H1A H 0.2155 0.3431 0.5636 0.067 Uiso 1 1 d R
H1B H 0.1338 0.5084 0.4743 0.067 Uiso 1 1 d R
C1 C 0.0895(6) 0.2884(9) 0.2988(9) 0.0330(12) Uani 1 1 d .
H1 H 0.0220 0.3458 0.1949 0.040 Uiso 1 1 calc R
C3 C 0.2358(5) -0.3907(9) 0.0351(9) 0.0282(11) Uani 1 1 d .
H3 H 0.1955 -0.4348 -0.1042 0.034 Uiso 1 1 calc R
C23 C 0.0000 -0.1621(11) -0.5000 0.0220(12) Uani 1 2 d S
H23 H 0.0000 -0.0316 -0.5000 0.026 Uiso 1 2 calc SR

loop_
_atom_site_aniso_label
_atom_site_aniso_U_11
_atom_site_aniso_U_22
_atom_site_aniso_U_33
_atom_site_aniso_U_23
_atom_site_aniso_U_13
_atom_site_aniso_U_12
Ho1 0.01069(9) 0.01294(11) 0.01216(9) 0.000 0.00551(6) 0.000
O1 0.0359(19) 0.030(2) 0.0340(19) -0.0111(17) 0.0170(16) -0.0076(16)
O3 0.0315(16) 0.0247(19) 0.0144(14) 0.0002(14) 0.0122(12) -0.0042(15)
O4 0.0265(17) 0.041(3) 0.0254(17) 0.0068(15) 0.0133(14) 0.0191(16)
O6 0.0274(18) 0.048(3) 0.0299(18) -0.0015(18) 0.0131(14) -0.0176(18)
N1 0.065(3) 0.045(6) 0.045(3) -0.027(6) 0.002(2) -0.017(6)
C1 0.043(3) 0.027(3) 0.027(2) -0.002(2) 0.009(2) -0.004(2)
C3 0.021(2) 0.037(3) 0.029(3) -0.004(2) 0.0109(17) 0.009(2)
C23 0.027(3) 0.025(3) 0.015(2) 0.000 0.009(2) 0.000

loop_
_atom_type_symbol
_atom_type_description
_atom_type_scat_dispersion_real
_atom_type_scat_dispersion_imag
_atom_type_scat_source
C C 0.0033 0.0016 'International Tables Vol C Tables 4.2.6.8 and 6.1.1.4'
H H 0.0000 0.0000 'International Tables Vol C Tables 4.2.6.8 and 6.1.1.4'
Ho Ho -0.2175 4.6783 'International Tables Vol C Tables 4.2.6.8 and 6.1.1.4'
N N 0.0061 0.0033 'International Tables Vol C Tables 4.2.6.8 and 6.1.1.4'
O O 0.0106 0.0060 'International Tables Vol C Tables 4.2.6.8 and 6.1.1.4'

loop_
_geom_angle_atom_site_label_1
_geom_angle_atom_site_label_2
_geom_angle_atom_site_label_3
_geom_angle
_geom_angle_site_symmetry_1
_geom_angle_site_symmetry_3
O4 Ho1 O4 104.3(2) 2 .
O4 Ho1 O1 145.03(13) 2 .
O4 Ho1 O1 89.37(15) . .
O4 Ho1 O1 89.37(15) 2 2
O4 Ho1 O1 145.03(13) . 2
O1 Ho1 O1 97.6(2) . 2
O4 Ho1 O6 142.88(13) 2 .
O4 Ho1 O6 77.50(16) . .
O1 Ho1 O6 71.05(14) . .
O1 Ho1 O6 72.64(15) 2 .
O4 Ho1 O6 77.50(16) 2 2
O4 Ho1 O6 142.88(13) . 2
O1 Ho1 O6 72.64(15) . 2
O1 Ho1 O6 71.05(14) 2 2
O6 Ho1 O6 123.5(2) . 2
O4 Ho1 O3 70.50(12) 2 .
O4 Ho1 O3 78.81(13) . .
O1 Ho1 O3 144.41(13) . .
O1 Ho1 O3 75.70(14) 2 .
O6 Ho1 O3 73.64(13) . .
O6 Ho1 O3 133.52(13) 2 .
O4 Ho1 O3 78.81(13) 2 2
O4 Ho1 O3 70.50(12) . 2
O1 Ho1 O3 75.70(14) . 2
O1 Ho1 O3 144.41(12) 2 2
O6 Ho1 O3 133.52(13) . 2
O6 Ho1 O3 73.64(13) 2 2
O3 Ho1 O3 129.07(18) . 2
C1 O1 Ho1 132.9(4) . .
C23 O3 Ho1 127.5(4) . .
C3 O4 Ho1 138.7(4) . .
C3 O6 Ho1 135.7(4) 4 .
C1 N1 H1A 118.4 . .
C1 N1 H1B 121.6 . .
H1A N1 H1B 120.0 . .
O1 C1 N1 127.3(9) . .
O1 C1 H1 116.3 . .
N1 C1 H1 116.3 . .
O6 C3 O4 127.9(5) 4_545 .
O6 C3 H3 116.0 4_545 .
O4 C3 H3 116.0 . .
O3 C23 O3 126.6(7) 2_554 .
O3 C23 H23 116.7 2_554 .
O3 C23 H23 116.7 . .

loop_
_geom_bond_atom_site_label_1
_geom_bond_atom_site_label_2
_geom_bond_distance
_geom_bond_site_symmetry_2
Ho1 O4 2.296(3) 2
Ho1 O4 2.296(3) .
Ho1 O1 2.352(4) .
Ho1 O1 2.352(4) 2
Ho1 O6 2.403(4) .
Ho1 O6 2.403(4) 2
Ho1 O3 2.411(3) .
Ho1 O3 2.411(3) 2
O1 C1 1.239(8) .
O3 C23 1.247(5) .
O4 C3 1.246(6) .
O6 C3 1.221(7) 4
N1 C1 1.315(11) .
N1 H1A 0.8595 .
N1 H1B 0.8598 .
C1 H1 0.9300 .
C3 O6 1.221(7) 4_545
C3 H3 0.9300 .
C23 O3 1.247(5) 2_554
C23 H23 0.9300 .
